data_4325449
loop_
_publ_author_name
'Timo Bollermann'
'Thomas Cadenbach'
'Christian Gemel'
'Kerstin Freitag'
'Mariusz Molon'
'Vanessa Gwildies'
'Roland A. Fischer'

_publ_contact_author
;
        R.A. Fischer 
        Lehrstuhl fuer Anorganische Chemie II
        Ruhr-Universitaet Bochum
        Universitaetsstrasse 150
        44780 Bochum
        Bundesrepublik Deutschland
;
_publ_contact_author_email roland.fischer@ruhr-uni-bochum.de
_publ_contact_author_fax '049 234 321-4174'
_publ_contact_author_phone '049 234 32-24174'
_publ_section_title
;
 Homoleptic Hexa and Penta Gallylene Coordinated Complexes of Molybdenum
 and Rhodium
;
_journal_name_full 'Inorganic Chemistry'
_journal_page_first 5808
_journal_page_last 5814
_journal_paper_doi 10.1021/ic200699f
_journal_volume 50
_journal_year 2011
_chemical_formula_sum 'C45 H63 F3 Ga O3 Rh S n2'
_chemical_formula_weight 941.66
_chemical_name_systematic
; 
 ? 
;
_space_group_IT_number 14
_symmetry_cell_setting monoclinic
_symmetry_space_group_name_Hall '-P 2yn'
_symmetry_space_group_name_H-M 'P 1 21/n 1'
_atom_sites_solution_hydrogens geom
_atom_sites_solution_primary direct
_atom_sites_solution_secondary difmap
_audit_creation_method SHELXL-97
_cell_angle_alpha 90.00
_cell_angle_beta 96.623(4)
_cell_angle_gamma 90.00
_cell_formula_units_Z 4
_cell_length_a 11.5810(5)
_cell_length_b 21.9442(10)
_cell_length_c 18.6298(9)
_cell_measurement_reflns_used 50557
_cell_measurement_temperature 113(2)
_cell_measurement_theta_max 25.00
_cell_measurement_theta_min 2.87
_cell_volume 4702.9(4)
_computing_cell_refinement 'CrysAlis RED 1.171.13, Oxford Diffraction'
_computing_data_collection 'CrysAlis CCD 1.171.13, Oxford Diffraction'
_computing_data_reduction 'CrysAlis RED 1.171.13, Oxford Diffraction'
_computing_molecular_graphics SHELXL-97
_computing_publication_material SHELXL-97
_computing_structure_refinement 'SHELXL-97 (Sheldrick, 1997)'
_computing_structure_solution 'SHELXS-97 (Sheldrick, 1990)'
_diffrn_ambient_temperature 113(2)
_diffrn_measured_fraction_theta_full 0.998
_diffrn_measured_fraction_theta_max 0.998
_diffrn_measurement_device_type 'Sapphire2-CCD, Oxford Diffraction'
_diffrn_measurement_method '\w scans'
_diffrn_radiation_monochromator graphite
_diffrn_radiation_source 'Enhance (Mo) X-ray Source'
_diffrn_radiation_type MoK\a
_diffrn_radiation_wavelength 0.71073
_diffrn_reflns_av_R_equivalents 0.1104
_diffrn_reflns_av_sigmaI/netI 0.0863
_diffrn_reflns_limit_h_max 13
_diffrn_reflns_limit_h_min -13
_diffrn_reflns_limit_k_max 26
_diffrn_reflns_limit_k_min -26
_diffrn_reflns_limit_l_max 22
_diffrn_reflns_limit_l_min -22
_diffrn_reflns_number 50557
_diffrn_reflns_theta_full 25.00
_diffrn_reflns_theta_max 25.00
_diffrn_reflns_theta_min 2.87
_exptl_absorpt_coefficient_mu 1.018
_exptl_absorpt_correction_T_max 0.816
_exptl_absorpt_correction_T_min 0.707
_exptl_absorpt_correction_type empirical
_exptl_absorpt_process_details sadabs
_exptl_crystal_colour yellow
_exptl_crystal_density_diffrn 1.330
_exptl_crystal_description prism
_exptl_crystal_F_000 1960
_exptl_crystal_size_max 0.35
_exptl_crystal_size_mid 0.30
_exptl_crystal_size_min 0.20
_platon_squeeze_details
;
;
_refine_diff_density_max 0.485
_refine_diff_density_min -0.532
_refine_diff_density_rms 0.099
_refine_ls_extinction_method none
_refine_ls_goodness_of_fit_ref 0.992
_refine_ls_hydrogen_treatment constr
_refine_ls_matrix_type full
_refine_ls_number_parameters 505
_refine_ls_number_reflns 8265
_refine_ls_number_restraints 0
_refine_ls_restrained_S_all 0.992
_refine_ls_R_factor_all 0.0819
_refine_ls_R_factor_gt 0.0490
_refine_ls_shift/su_max 0.001
_refine_ls_shift/su_mean 0.000
_refine_ls_structure_factor_coef Fsqd
_refine_ls_weighting_details 'calc w=1/[\s^2^(Fo^2^)+(0.0478P)^2^+0.0000P] where P=(Fo^2^+2Fc^2^)/3'
_refine_ls_weighting_scheme calc
_refine_ls_wR_factor_gt 0.0988
_refine_ls_wR_factor_ref 0.1092
_reflns_number_gt 5965
_reflns_number_total 8265
_reflns_threshold_expression >2sigma(I)
_cod_data_source_file ic200699f_si_002_3.cif
_cod_data_source_block 4
_cod_original_formula_sum 'C45 H63 F3 Ga n2 O3 Rh S'
_cod_database_code 4325449

loop_
_symmetry_equiv_pos_as_xyz
'x, y, z'
'-x+1/2, y+1/2, -z+1/2'
'-x, -y, -z'
'x-1/2, -y-1/2, z-1/2'

loop_
_atom_site_label
_atom_site_type_symbol
_atom_site_fract_x
_atom_site_fract_y
_atom_site_fract_z
_atom_site_U_iso_or_equiv
_atom_site_adp_type
_atom_site_occupancy
_atom_site_symmetry_multiplicity
_atom_site_calc_flag
_atom_site_refinement_flags
Rh1 Rh 0.63003(3) -0.213196(17) 0.349726(19) 0.01446(11) Uani 1 1 d .
Ga1 Ga 0.53058(4) -0.18297(2) 0.23705(3) 0.01275(13) Uani 1 1 d .
F1 F 0.6259(3) -0.37841(13) 0.04318(15) 0.0353(8) Uani 1 1 d .
F2 F 0.5855(3) -0.38504(13) 0.15312(15) 0.0380(8) Uani 1 1 d .
F3 F 0.7327(2) -0.33275(14) 0.12890(18) 0.0467(9) Uani 1 1 d .
S1 S 0.53110(10) -0.28036(5) 0.09065(6) 0.0168(3) Uani 1 1 d .
O1 O 0.5428(3) -0.25610(14) 0.16454(16) 0.0200(7) Uani 1 1 d .
O2 O 0.4183(3) -0.30378(15) 0.06666(16) 0.0228(8) Uani 1 1 d .
O3 O 0.5844(3) -0.24399(15) 0.04004(17) 0.0251(8) Uani 1 1 d .
N1 n 0.5579(3) -0.11922(16) 0.1676(2) 0.0155(9) Uani 1 1 d .
N2 n 0.3577(3) -0.18222(16) 0.21374(19) 0.0135(8) Uani 1 1 d .
C1 C 0.6247(4) -0.3476(2) 0.1050(3) 0.0240(12) Uani 1 1 d .
C2 C 0.5049(4) -0.2817(2) 0.3933(3) 0.0262(12) Uani 1 1 d .
H2B H 0.4204 -0.2719 0.3923 0.031 Uiso 1 1 calc R
C3 C 0.5839(4) -0.2643(2) 0.4521(3) 0.0213(11) Uani 1 1 d .
H3B H 0.5557 -0.2406 0.4925 0.026 Uiso 1 1 calc R
C4 C 0.7040(4) -0.2710(2) 0.4494(2) 0.0205(11) Uani 1 1 d .
H4A H 0.7592 -0.2514 0.4878 0.025 Uiso 1 1 calc R
C5 C 0.7490(4) -0.2973(2) 0.3883(3) 0.0229(12) Uani 1 1 d .
C6 C 0.6683(4) -0.3136(2) 0.3287(3) 0.0252(12) Uani 1 1 d .
H6A H 0.6971 -0.3256 0.2821 0.030 Uiso 1 1 calc R
C7 C 0.5491(5) -0.3044(2) 0.3310(3) 0.0262(13) Uani 1 1 d .
H7A H 0.4943 -0.3114 0.2862 0.031 Uiso 1 1 calc R
C8 C 0.8767(4) -0.3087(2) 0.3898(3) 0.0353(14) Uani 1 1 d .
H8A H 0.8953 -0.3494 0.4095 0.053 Uiso 1 1 calc R
H8B H 0.9199 -0.2780 0.4203 0.053 Uiso 1 1 calc R
H8C H 0.8984 -0.3062 0.3406 0.053 Uiso 1 1 calc R
C9 C 0.6552(4) -0.1219(2) 0.3861(2) 0.0191(11) Uani 1 1 d .
H9A H 0.5999 -0.0920 0.3602 0.023 Uiso 1 1 calc R
C10 C 0.6689(4) -0.1153(2) 0.4682(3) 0.0250(12) Uani 1 1 d .
H10A H 0.7234 -0.1469 0.4895 0.030 Uiso 1 1 calc R
H10B H 0.5927 -0.1226 0.4858 0.030 Uiso 1 1 calc R
C11 C 0.7143(4) -0.0521(2) 0.4945(3) 0.0318(13) Uani 1 1 d .
H11A H 0.6682 -0.0206 0.4660 0.038 Uiso 1 1 calc R
H11B H 0.6998 -0.0472 0.5456 0.038 Uiso 1 1 calc R
C12 C 0.8440(5) -0.0397(2) 0.4895(3) 0.0409(16) Uani 1 1 d .
H12A H 0.8659 -0.0018 0.5166 0.049 Uiso 1 1 calc R
H12B H 0.8897 -0.0734 0.5142 0.049 Uiso 1 1 calc R
C13 C 0.8804(5) -0.0331(2) 0.4132(3) 0.0371(15) Uani 1 1 d .
H13A H 0.8103 -0.0232 0.3795 0.044 Uiso 1 1 calc R
H13B H 0.9343 0.0020 0.4131 0.044 Uiso 1 1 calc R
C14 C 0.9384(4) -0.0883(2) 0.3843(3) 0.0292(13) Uani 1 1 d .
H14A H 1.0141 -0.0946 0.4139 0.035 Uiso 1 1 calc R
H14B H 0.9548 -0.0792 0.3344 0.035 Uiso 1 1 calc R
C15 C 0.8698(4) -0.1483(2) 0.3829(3) 0.0221(11) Uani 1 1 d .
H15A H 0.9088 -0.1796 0.3559 0.027 Uiso 1 1 calc R
H15B H 0.8677 -0.1632 0.4329 0.027 Uiso 1 1 calc R
C16 C 0.7480(4) -0.1386(2) 0.3475(2) 0.0177(11) Uani 1 1 d .
H16A H 0.7447 -0.1187 0.2990 0.021 Uiso 1 1 calc R
C17 C 0.4852(4) -0.1136(2) 0.1060(2) 0.0152(10) Uani 1 1 d .
C18 C 0.3720(4) -0.13517(19) 0.0981(2) 0.0156(10) Uani 1 1 d .
H18A H 0.3318 -0.1330 0.0507 0.019 Uiso 1 1 calc R
C19 C 0.3090(4) -0.1601(2) 0.1520(2) 0.0167(10) Uani 1 1 d .
C20 C 0.5280(4) -0.0819(2) 0.0423(2) 0.0251(12) Uani 1 1 d .
H20A H 0.6087 -0.0690 0.0551 0.038 Uiso 1 1 calc R
H20B H 0.4793 -0.0462 0.0292 0.038 Uiso 1 1 calc R
H20C H 0.5237 -0.1101 0.0012 0.038 Uiso 1 1 calc R
C21 C 0.1772(4) -0.1598(2) 0.1338(3) 0.0239(12) Uani 1 1 d .
H21A H 0.1411 -0.1778 0.1739 0.036 Uiso 1 1 calc R
H21B H 0.1559 -0.1837 0.0898 0.036 Uiso 1 1 calc R
H21C H 0.1500 -0.1178 0.1260 0.036 Uiso 1 1 calc R
C22 C 0.6580(4) -0.0792(2) 0.1787(2) 0.0164(10) Uani 1 1 d .
C23 C 0.6425(4) -0.0221(2) 0.2098(3) 0.0221(11) Uani 1 1 d .
C24 C 0.7397(4) 0.0162(2) 0.2213(3) 0.0300(13) Uani 1 1 d .
H24A H 0.7313 0.0551 0.2426 0.036 Uiso 1 1 calc R
C25 C 0.8462(5) -0.0004(2) 0.2030(3) 0.0334(14) Uani 1 1 d .
H25A H 0.9106 0.0264 0.2113 0.040 Uiso 1 1 calc R
C26 C 0.8586(4) -0.0568(3) 0.1722(3) 0.0306(13) Uani 1 1 d .
H26A H 0.9324 -0.0679 0.1586 0.037 Uiso 1 1 calc R
C27 C 0.7667(4) -0.0982(2) 0.1600(3) 0.0234(12) Uani 1 1 d .
C28 C 0.5260(4) -0.0017(2) 0.2327(3) 0.0259(12) Uani 1 1 d .
H28A H 0.4814 -0.0394 0.2419 0.031 Uiso 1 1 calc R
C29 C 0.4537(4) 0.0338(2) 0.1724(3) 0.0352(14) Uani 1 1 d .
H29A H 0.4464 0.0097 0.1278 0.053 Uiso 1 1 calc R
H29B H 0.4924 0.0725 0.1642 0.053 Uiso 1 1 calc R
H29C H 0.3763 0.0419 0.1866 0.053 Uiso 1 1 calc R
C30 C 0.5378(5) 0.0354(2) 0.3016(3) 0.0357(14) Uani 1 1 d .
H30A H 0.4604 0.0472 0.3131 0.054 Uiso 1 1 calc R
H30B H 0.5838 0.0720 0.2952 0.054 Uiso 1 1 calc R
H30C H 0.5767 0.0109 0.3413 0.054 Uiso 1 1 calc R
C31 C 0.7860(4) -0.1608(2) 0.1303(3) 0.0254(12) Uani 1 1 d .
H31A H 0.7081 -0.1806 0.1195 0.031 Uiso 1 1 calc R
C32 C 0.8419(5) -0.1586(3) 0.0596(3) 0.0405(15) Uani 1 1 d .
H32A H 0.7939 -0.1336 0.0242 0.061 Uiso 1 1 calc R
H32B H 0.8479 -0.2000 0.0407 0.061 Uiso 1 1 calc R
H32C H 0.9198 -0.1407 0.0689 0.061 Uiso 1 1 calc R
C33 C 0.8581(4) -0.2002(2) 0.1863(3) 0.0325(14) Uani 1 1 d .
H33A H 0.8210 -0.2011 0.2310 0.049 Uiso 1 1 calc R
H33B H 0.9364 -0.1830 0.1963 0.049 Uiso 1 1 calc R
H33C H 0.8632 -0.2417 0.1676 0.049 Uiso 1 1 calc R
C34 C 0.2884(4) -0.2072(2) 0.2668(2) 0.0160(10) Uani 1 1 d .
C35 C 0.2398(4) -0.2666(2) 0.2574(2) 0.0163(10) Uani 1 1 d .
C36 C 0.1849(4) -0.2901(2) 0.3139(3) 0.0242(11) Uani 1 1 d .
H36A H 0.1531 -0.3300 0.3094 0.029 Uiso 1 1 calc R
C37 C 0.1747(4) -0.2576(2) 0.3765(3) 0.0252(12) Uani 1 1 d .
H37A H 0.1373 -0.2752 0.4143 0.030 Uiso 1 1 calc R
C38 C 0.2192(4) -0.1999(2) 0.3833(3) 0.0217(12) Uani 1 1 d .
H38A H 0.2103 -0.1773 0.4258 0.026 Uiso 1 1 calc R
C39 C 0.2776(4) -0.1729(2) 0.3294(2) 0.0175(11) Uani 1 1 d .
C40 C 0.3245(4) -0.1088(2) 0.3375(3) 0.0212(11) Uani 1 1 d .
H40A H 0.3989 -0.1076 0.3150 0.025 Uiso 1 1 calc R
C41 C 0.3523(4) -0.0890(2) 0.4160(3) 0.0316(13) Uani 1 1 d .
H41A H 0.4058 -0.1183 0.4418 0.047 Uiso 1 1 calc R
H41B H 0.2803 -0.0873 0.4390 0.047 Uiso 1 1 calc R
H41C H 0.3885 -0.0486 0.4179 0.047 Uiso 1 1 calc R
C42 C 0.2417(5) -0.0625(2) 0.2970(3) 0.0346(14) Uani 1 1 d .
H42A H 0.2244 -0.0751 0.2465 0.052 Uiso 1 1 calc R
H42B H 0.2783 -0.0222 0.2992 0.052 Uiso 1 1 calc R
H42C H 0.1693 -0.0608 0.3196 0.052 Uiso 1 1 calc R
C43 C 0.2397(4) -0.3042(2) 0.1893(2) 0.0214(11) Uani 1 1 d .
H43A H 0.2832 -0.2809 0.1549 0.026 Uiso 1 1 calc R
C44 C 0.2976(4) -0.3667(2) 0.2014(3) 0.0281(13) Uani 1 1 d .
H44A H 0.3778 -0.3613 0.2238 0.042 Uiso 1 1 calc R
H44B H 0.2979 -0.3875 0.1549 0.042 Uiso 1 1 calc R
H44C H 0.2543 -0.3911 0.2333 0.042 Uiso 1 1 calc R
C45 C 0.1143(4) -0.3137(2) 0.1531(3) 0.0304(13) Uani 1 1 d .
H45A H 0.0762 -0.2741 0.1446 0.046 Uiso 1 1 calc R
H45B H 0.0709 -0.3383 0.1847 0.046 Uiso 1 1 calc R
H45C H 0.1161 -0.3348 0.1068 0.046 Uiso 1 1 calc R

loop_
_atom_site_aniso_label
_atom_site_aniso_U_11
_atom_site_aniso_U_22
_atom_site_aniso_U_33
_atom_site_aniso_U_23
_atom_site_aniso_U_13
_atom_site_aniso_U_12
Rh1 0.0154(2) 0.0130(2) 0.0150(2) -0.00058(17) 0.00160(14) -0.00088(16)
Ga1 0.0121(3) 0.0118(3) 0.0148(3) 0.0000(2) 0.0037(2) -0.0009(2)
F1 0.0451(19) 0.0292(18) 0.0333(18) -0.0127(14) 0.0123(14) 0.0070(14)
F2 0.062(2) 0.0224(18) 0.0314(18) 0.0063(14) 0.0115(16) 0.0129(15)
F3 0.0212(17) 0.042(2) 0.074(2) -0.0211(18) -0.0102(16) 0.0116(14)
S1 0.0188(6) 0.0187(7) 0.0133(6) -0.0011(5) 0.0039(5) 0.0014(5)
O1 0.0251(18) 0.0145(18) 0.0205(19) -0.0030(15) 0.0028(14) 0.0051(14)
O2 0.0194(18) 0.030(2) 0.0189(19) -0.0036(15) 0.0013(14) -0.0022(14)
O3 0.0277(19) 0.028(2) 0.0208(19) 0.0009(16) 0.0076(15) -0.0053(16)
N1 0.013(2) 0.015(2) 0.019(2) 0.0011(17) 0.0036(17) -0.0018(16)
N2 0.013(2) 0.015(2) 0.013(2) 0.0021(17) 0.0039(16) 0.0029(16)
C1 0.026(3) 0.028(3) 0.019(3) -0.007(2) 0.005(2) 0.002(2)
C2 0.022(3) 0.021(3) 0.037(3) 0.012(3) 0.003(2) -0.002(2)
C3 0.028(3) 0.017(3) 0.021(3) 0.007(2) 0.008(2) 0.002(2)
C4 0.023(3) 0.020(3) 0.017(3) 0.011(2) -0.006(2) -0.003(2)
C5 0.029(3) 0.012(3) 0.028(3) 0.003(2) 0.007(2) 0.004(2)
C6 0.043(3) 0.011(3) 0.021(3) 0.001(2) 0.002(2) 0.000(2)
C7 0.038(3) 0.010(3) 0.028(3) 0.004(2) -0.010(2) -0.011(2)
C8 0.034(3) 0.027(3) 0.047(4) 0.002(3) 0.012(3) 0.011(2)
C9 0.023(3) 0.016(3) 0.018(3) -0.003(2) 0.000(2) -0.002(2)
C10 0.026(3) 0.019(3) 0.030(3) -0.008(2) 0.000(2) 0.003(2)
C11 0.042(3) 0.021(3) 0.029(3) -0.012(2) -0.009(3) 0.008(2)
C12 0.043(4) 0.020(3) 0.053(4) -0.006(3) -0.023(3) -0.004(3)
C13 0.031(3) 0.020(3) 0.056(4) 0.003(3) -0.012(3) -0.010(2)
C14 0.023(3) 0.027(3) 0.036(3) 0.008(3) -0.005(2) -0.006(2)
C15 0.021(3) 0.024(3) 0.021(3) 0.001(2) 0.000(2) -0.004(2)
C16 0.020(3) 0.013(3) 0.019(3) 0.002(2) -0.001(2) -0.005(2)
C17 0.017(2) 0.010(2) 0.019(3) 0.003(2) 0.003(2) 0.0022(19)
C18 0.021(3) 0.012(3) 0.012(2) 0.001(2) -0.003(2) 0.003(2)
C19 0.013(2) 0.014(3) 0.023(3) -0.002(2) 0.002(2) 0.0006(19)
C20 0.028(3) 0.031(3) 0.018(3) 0.006(2) 0.005(2) -0.001(2)
C21 0.018(3) 0.025(3) 0.028(3) 0.004(2) 0.000(2) 0.002(2)
C22 0.020(3) 0.016(3) 0.014(2) 0.003(2) 0.005(2) -0.005(2)
C23 0.024(3) 0.017(3) 0.026(3) 0.010(2) 0.005(2) -0.005(2)
C24 0.033(3) 0.014(3) 0.043(3) -0.002(2) 0.003(3) -0.007(2)
C25 0.028(3) 0.029(3) 0.044(4) 0.002(3) 0.004(3) -0.016(2)
C26 0.021(3) 0.040(4) 0.032(3) 0.007(3) 0.010(2) -0.008(2)
C27 0.016(3) 0.030(3) 0.025(3) 0.001(2) 0.005(2) -0.007(2)
C28 0.029(3) 0.013(3) 0.038(3) 0.002(2) 0.011(2) -0.001(2)
C29 0.029(3) 0.027(3) 0.050(4) 0.004(3) 0.007(3) 0.006(2)
C30 0.043(3) 0.019(3) 0.046(4) -0.004(3) 0.010(3) 0.003(3)
C31 0.016(3) 0.031(3) 0.031(3) -0.008(2) 0.011(2) -0.005(2)
C32 0.029(3) 0.055(4) 0.039(4) -0.012(3) 0.015(3) -0.004(3)
C33 0.024(3) 0.035(4) 0.041(3) -0.009(3) 0.013(2) 0.000(2)
C34 0.010(2) 0.015(3) 0.023(3) 0.000(2) 0.0059(19) -0.0010(19)
C35 0.010(2) 0.020(3) 0.019(3) 0.000(2) 0.0020(19) -0.0003(19)
C36 0.022(3) 0.024(3) 0.027(3) 0.001(2) 0.008(2) -0.007(2)
C37 0.024(3) 0.034(3) 0.020(3) 0.004(2) 0.010(2) -0.001(2)
C38 0.021(3) 0.028(3) 0.018(3) -0.008(2) 0.012(2) -0.001(2)
C39 0.014(2) 0.018(3) 0.021(3) -0.004(2) 0.004(2) 0.0005(19)
C40 0.019(3) 0.020(3) 0.026(3) -0.006(2) 0.009(2) -0.001(2)
C41 0.032(3) 0.027(3) 0.039(3) -0.013(3) 0.015(3) -0.002(2)
C42 0.036(3) 0.017(3) 0.051(4) -0.002(3) 0.007(3) 0.001(2)
C43 0.023(3) 0.022(3) 0.020(3) -0.003(2) 0.009(2) -0.008(2)
C44 0.029(3) 0.025(3) 0.032(3) -0.010(2) 0.010(2) -0.001(2)
C45 0.028(3) 0.032(3) 0.031(3) -0.005(3) 0.003(2) -0.009(2)

loop_
_atom_type_symbol
_atom_type_description
_atom_type_scat_dispersion_real
_atom_type_scat_dispersion_imag
_atom_type_scat_source
C C 0.0033 0.0016 'International Tables Vol C Tables 4.2.6.8 and 6.1.1.4'
H H 0.0000 0.0000 'International Tables Vol C Tables 4.2.6.8 and 6.1.1.4'
N N 0.0061 0.0033 'International Tables Vol C Tables 4.2.6.8 and 6.1.1.4'
O O 0.0106 0.0060 'International Tables Vol C Tables 4.2.6.8 and 6.1.1.4'
F F 0.0171 0.0103 'International Tables Vol C Tables 4.2.6.8 and 6.1.1.4'
S S 0.1246 0.1234 'International Tables Vol C Tables 4.2.6.8 and 6.1.1.4'
Ga Ga 0.2307 1.6083 'International Tables Vol C Tables 4.2.6.8 and 6.1.1.4'
Rh Rh -1.1178 0.9187 'International Tables Vol C Tables 4.2.6.8 and 6.1.1.4'

loop_
_geom_angle_atom_site_label_1
_geom_angle_atom_site_label_2
_geom_angle_atom_site_label_3
_geom_angle
C9 Rh1 C16 38.63(16)
C9 Rh1 C7 160.06(19)
C16 Rh1 C7 161.31(19)
C9 Rh1 C6 160.04(18)
C16 Rh1 C6 126.67(18)
C7 Rh1 C6 36.15(17)
C9 Rh1 C2 124.94(18)
C16 Rh1 C2 159.76(18)
C7 Rh1 C2 36.34(18)
C6 Rh1 C2 64.77(18)
C9 Rh1 C3 103.25(17)
C16 Rh1 C3 126.37(17)
C7 Rh1 C3 64.00(18)
C6 Rh1 C3 75.18(18)
C2 Rh1 C3 35.12(17)
C9 Rh1 C4 103.63(17)
C16 Rh1 C4 104.82(17)
C7 Rh1 C4 75.15(17)
C6 Rh1 C4 63.37(17)
C2 Rh1 C4 63.31(17)
C3 Rh1 C4 35.14(16)
C9 Rh1 C5 125.86(17)
C16 Rh1 C5 104.64(17)
C7 Rh1 C5 64.19(18)
C6 Rh1 C5 35.28(16)
C2 Rh1 C5 75.56(17)
C3 Rh1 C5 63.61(16)
C4 Rh1 C5 35.37(16)
C9 Rh1 Ga1 93.04(13)
C16 Rh1 Ga1 90.86(12)
C7 Rh1 Ga1 87.71(13)
C6 Rh1 Ga1 101.63(12)
C2 Rh1 Ga1 103.55(12)
C3 Rh1 Ga1 136.61(12)
C4 Rh1 Ga1 162.78(12)
C5 Rh1 Ga1 133.98(12)
N1 Ga1 n2 94.87(14)
N1 Ga1 O1 95.28(14)
N2 Ga1 O1 90.37(13)
N1 Ga1 Rh1 133.39(11)
N2 Ga1 Rh1 124.55(10)
O1 Ga1 Rh1 107.00(8)
O2 S1 O3 116.4(2)
O2 S1 O1 113.96(19)
O3 S1 O1 114.61(19)
O2 S1 C1 105.1(2)
O3 S1 C1 104.6(2)
O1 S1 C1 99.6(2)
S1 O1 Ga1 150.4(2)
C17 n1 C22 118.5(4)
C17 n1 Ga1 119.7(3)
C22 n1 Ga1 121.7(3)
C19 n2 C34 121.4(4)
C19 n2 Ga1 120.7(3)
C34 n2 Ga1 117.9(3)
F3 C1 F2 107.9(4)
F3 C1 F1 108.2(4)
F2 C1 F1 107.9(4)
F3 C1 S1 111.8(3)
F2 C1 S1 110.6(3)
F1 C1 S1 110.3(3)
C3 C2 C7 118.3(4)
C3 C2 Rh1 73.5(3)
C7 C2 Rh1 68.8(3)
C3 C2 H2B 120.4
C7 C2 H2B 120.4
Rh1 C2 H2B 120.4
C2 C3 C4 120.3(5)
C2 C3 Rh1 71.4(3)
C4 C3 Rh1 72.5(3)
C2 C3 H3B 119.5
C4 C3 H3B 119.5
Rh1 C3 H3B 119.5
C3 C4 C5 121.7(4)
C3 C4 Rh1 72.3(3)
C5 C4 Rh1 73.7(3)
C3 C4 H4A 118.8
C5 C4 H4A 118.8
Rh1 C4 H4A 118.8
C6 C5 C4 117.4(4)
C6 C5 C8 122.3(5)
C4 C5 C8 120.3(4)
C6 C5 Rh1 69.4(3)
C4 C5 Rh1 70.9(3)
C8 C5 Rh1 132.5(3)
C7 C6 C5 120.3(5)
C7 C6 Rh1 69.3(3)
C5 C6 Rh1 75.3(3)
C7 C6 H6A 119.5
C5 C6 H6A 119.5
Rh1 C6 H6A 119.5
C6 C7 C2 121.9(4)
C6 C7 Rh1 74.6(3)
C2 C7 Rh1 74.9(3)
C6 C7 H7A 119.0
C2 C7 H7A 119.0
Rh1 C7 H7A 119.0
C5 C8 H8A 109.5
C5 C8 H8B 109.5
H8A C8 H8B 109.5
C5 C8 H8C 109.5
H8A C8 H8C 109.5
H8B C8 H8C 109.5
C16 C9 C10 122.6(4)
C16 C9 Rh1 71.1(3)
C10 C9 Rh1 113.7(3)
C16 C9 H9A 114.1
C10 C9 H9A 114.1
Rh1 C9 H9A 114.1
C9 C10 C11 113.3(4)
C9 C10 H10A 108.9
C11 C10 H10A 108.9
C9 C10 H10B 108.9
C11 C10 H10B 108.9
H10A C10 H10B 107.7
C12 C11 C10 116.0(4)
C12 C11 H11A 108.3
C10 C11 H11A 108.3
C12 C11 H11B 108.3
C10 C11 H11B 108.3
H11A C11 H11B 107.4
C13 C12 C11 116.5(4)
C13 C12 H12A 108.2
C11 C12 H12A 108.2
C13 C12 H12B 108.2
C11 C12 H12B 108.2
H12A C12 H12B 107.3
C14 C13 C12 115.7(4)
C14 C13 H13A 108.4
C12 C13 H13A 108.4
C14 C13 H13B 108.4
C12 C13 H13B 108.4
H13A C13 H13B 107.4
C13 C14 C15 116.2(4)
C13 C14 H14A 108.2
C15 C14 H14A 108.2
C13 C14 H14B 108.2
C15 C14 H14B 108.2
H14A C14 H14B 107.4
C16 C15 C14 110.1(4)
C16 C15 H15A 109.6
C14 C15 H15A 109.6
C16 C15 H15B 109.6
C14 C15 H15B 109.6
H15A C15 H15B 108.2
C9 C16 C15 123.1(4)
C9 C16 Rh1 70.3(3)
C15 C16 Rh1 117.0(3)
C9 C16 H16A 113.2
C15 C16 H16A 113.2
Rh1 C16 H16A 113.2
N1 C17 C18 123.4(4)
N1 C17 C20 118.8(4)
C18 C17 C20 117.8(4)
C17 C18 C19 127.9(4)
C17 C18 H18A 116.1
C19 C18 H18A 116.1
N2 C19 C18 124.0(4)
N2 C19 C21 120.9(4)
C18 C19 C21 115.2(4)
C17 C20 H20A 109.5
C17 C20 H20B 109.5
H20A C20 H20B 109.5
C17 C20 H20C 109.5
H20A C20 H20C 109.5
H20B C20 H20C 109.5
C19 C21 H21A 109.5
C19 C21 H21B 109.5
H21A C21 H21B 109.5
C19 C21 H21C 109.5
H21A C21 H21C 109.5
H21B C21 H21C 109.5
C23 C22 C27 121.9(4)
C23 C22 n1 117.5(4)
C27 C22 n1 120.5(4)
C24 C23 C22 117.4(4)
C24 C23 C28 120.1(4)
C22 C23 C28 122.5(4)
C25 C24 C23 122.2(5)
C25 C24 H24A 118.9
C23 C24 H24A 118.9
C24 C25 C26 119.0(5)
C24 C25 H25A 120.5
C26 C25 H25A 120.5
C25 C26 C27 122.5(5)
C25 C26 H26A 118.8
C27 C26 H26A 118.8
C26 C27 C22 116.9(5)
C26 C27 C31 120.7(4)
C22 C27 C31 122.4(4)
C30 C28 C23 113.5(4)
C30 C28 C29 109.7(4)
C23 C28 C29 111.7(4)
C30 C28 H28A 107.2
C23 C28 H28A 107.2
C29 C28 H28A 107.2
C28 C29 H29A 109.5
C28 C29 H29B 109.5
H29A C29 H29B 109.5
C28 C29 H29C 109.5
H29A C29 H29C 109.5
H29B C29 H29C 109.5
C28 C30 H30A 109.5
C28 C30 H30B 109.5
H30A C30 H30B 109.5
C28 C30 H30C 109.5
H30A C30 H30C 109.5
H30B C30 H30C 109.5
C27 C31 C33 110.9(4)
C27 C31 C32 112.4(4)
C33 C31 C32 110.6(4)
C27 C31 H31A 107.5
C33 C31 H31A 107.5
C32 C31 H31A 107.5
C31 C32 H32A 109.5
C31 C32 H32B 109.5
H32A C32 H32B 109.5
C31 C32 H32C 109.5
H32A C32 H32C 109.5
H32B C32 H32C 109.5
C31 C33 H33A 109.5
C31 C33 H33B 109.5
H33A C33 H33B 109.5
C31 C33 H33C 109.5
H33A C33 H33C 109.5
H33B C33 H33C 109.5
C39 C34 C35 121.4(4)
C39 C34 n2 118.2(4)
C35 C34 n2 120.3(4)
C36 C35 C34 117.0(4)
C36 C35 C43 118.5(4)
C34 C35 C43 124.4(4)
C37 C36 C35 122.7(5)
C37 C36 H36A 118.7
C35 C36 H36A 118.7
C38 C37 C36 119.1(4)
C38 C37 H37A 120.4
C36 C37 H37A 120.4
C37 C38 C39 122.1(4)
C37 C38 H38A 119.0
C39 C38 H38A 119.0
C34 C39 C38 117.7(4)
C34 C39 C40 121.1(4)
C38 C39 C40 121.2(4)
C39 C40 C41 113.3(4)
C39 C40 C42 111.7(4)
C41 C40 C42 109.5(4)
C39 C40 H40A 107.4
C41 C40 H40A 107.4
C42 C40 H40A 107.4
C40 C41 H41A 109.5
C40 C41 H41B 109.5
H41A C41 H41B 109.5
C40 C41 H41C 109.5
H41A C41 H41C 109.5
H41B C41 H41C 109.5
C40 C42 H42A 109.5
C40 C42 H42B 109.5
H42A C42 H42B 109.5
C40 C42 H42C 109.5
H42A C42 H42C 109.5
H42B C42 H42C 109.5
C35 C43 C44 114.0(4)
C35 C43 C45 110.5(4)
C44 C43 C45 108.5(4)
C35 C43 H43A 107.9
C44 C43 H43A 107.9
C45 C43 H43A 107.9
C43 C44 H44A 109.5
C43 C44 H44B 109.5
H44A C44 H44B 109.5
C43 C44 H44C 109.5
H44A C44 H44C 109.5
H44B C44 H44C 109.5
C43 C45 H45A 109.5
C43 C45 H45B 109.5
H45A C45 H45B 109.5
C43 C45 H45C 109.5
H45A C45 H45C 109.5
H45B C45 H45C 109.5

loop_
_geom_bond_atom_site_label_1
_geom_bond_atom_site_label_2
_geom_bond_distance
Rh1 C9 2.125(4)
Rh1 C16 2.136(4)
Rh1 C7 2.221(4)
Rh1 C6 2.290(5)
Rh1 C2 2.301(5)
Rh1 C3 2.327(4)
Rh1 C4 2.329(4)
Rh1 C5 2.366(5)
Rh1 Ga1 2.3696(6)
Ga1 n1 1.957(4)
Ga1 n2 1.999(3)
Ga1 O1 2.113(3)
F1 C1 1.336(5)
F2 C1 1.333(5)
F3 C1 1.319(5)
S1 O2 1.427(3)
S1 O3 1.429(3)
S1 O1 1.468(3)
S1 C1 1.833(5)
N1 C17 1.348(5)
N1 C22 1.450(5)
N2 C19 1.314(5)
N2 C34 1.450(5)
C2 C3 1.396(7)
C2 C7 1.412(7)
C2 H2B 1.0000
C3 C4 1.405(6)
C3 H3B 1.0000
C4 C5 1.427(7)
C4 H4A 1.0000
C5 C6 1.413(7)
C5 C8 1.496(7)
C6 C7 1.401(7)
C6 H6A 1.0000
C7 H7A 1.0000
C8 H8A 0.9800
C8 H8B 0.9800
C8 H8C 0.9800
C9 C16 1.409(6)
C9 C10 1.526(6)
C9 H9A 1.0000
C10 C11 1.543(6)
C10 H10A 0.9900
C10 H10B 0.9900
C11 C12 1.540(7)
C11 H11A 0.9900
C11 H11B 0.9900
C12 C13 1.536(8)
C12 H12A 0.9900
C12 H12B 0.9900
C13 C14 1.515(7)
C13 H13A 0.9900
C13 H13B 0.9900
C14 C15 1.537(6)
C14 H14A 0.9900
C14 H14B 0.9900
C15 C16 1.501(6)
C15 H15A 0.9900
C15 H15B 0.9900
C16 H16A 1.0000
C17 C18 1.385(6)
C17 C20 1.508(6)
C18 C19 1.418(6)
C18 H18A 0.9500
C19 C21 1.524(6)
C20 H20A 0.9800
C20 H20B 0.9800
C20 H20C 0.9800
C21 H21A 0.9800
C21 H21B 0.9800
C21 H21C 0.9800
C22 C23 1.401(6)
C22 C27 1.407(6)
C23 C24 1.401(6)
C23 C28 1.528(7)
C24 C25 1.367(7)
C24 H24A 0.9500
C25 C26 1.378(7)
C25 H25A 0.9500
C26 C27 1.399(6)
C26 H26A 0.9500
C27 C31 1.506(7)
C28 C30 1.514(7)
C28 C29 1.533(7)
C28 H28A 1.0000
C29 H29A 0.9800
C29 H29B 0.9800
C29 H29C 0.9800
C30 H30A 0.9800
C30 H30B 0.9800
C30 H30C 0.9800
C31 C33 1.528(7)
C31 C32 1.534(6)
C31 H31A 1.0000
C32 H32A 0.9800
C32 H32B 0.9800
C32 H32C 0.9800
C33 H33A 0.9800
C33 H33B 0.9800
C33 H33C 0.9800
C34 C39 1.405(6)
C34 C35 1.424(6)
C35 C36 1.391(6)
C35 C43 1.513(6)
C36 C37 1.382(7)
C36 H36A 0.9500
C37 C38 1.368(7)
C37 H37A 0.9500
C38 C39 1.405(6)
C38 H38A 0.9500
C39 C40 1.511(6)
C40 C41 1.525(6)
C40 C42 1.533(7)
C40 H40A 1.0000
C41 H41A 0.9800
C41 H41B 0.9800
C41 H41C 0.9800
C42 H42A 0.9800
C42 H42B 0.9800
C42 H42C 0.9800
C43 C44 1.532(6)
C43 C45 1.544(6)
C43 H43A 1.0000
C44 H44A 0.9800
C44 H44B 0.9800
C44 H44C 0.9800
C45 H45A 0.9800
C45 H45B 0.9800
C45 H45C 0.9800

loop_
_platon_squeeze_void_nr
_platon_squeeze_void_average_x
_platon_squeeze_void_average_y
_platon_squeeze_void_average_z
_platon_squeeze_void_volume
_platon_squeeze_void_count_electrons
1 0.000 0.000 0.000 235.4 -5.3
2 0.083 0.380 0.927 7.1 -0.2
3 0.500 0.500 0.500 235.4 -5.4
4 0.417 0.880 0.573 7.1 -0.1
5 0.583 0.120 0.427 7.1 -0.2
6 0.917 0.620 0.073 7.1 -0.2
